data_2009032
loop_
_publ_author_name
R.Sankaranarayanan
'S.Shanmuga Sundara Raj'
D.Velmurugan
'Hoong-Kun Fun'
V.Raghukumar
V.T.Ramakrishnan

_publ_section_title 5-Amino-4-(4-methoxyphenyl)-2-phenyl-7-(pyrrolidin-1-yl)-1,6-naphthyridine-8-carbonitrile
_journal_issue 10
_journal_name_full 'Acta Crystallographica Section C'
_journal_page_first 1670
_journal_page_last 1672
_journal_paper_doi 10.1107/S0108270199007829
_journal_volume 55
_journal_year 1999
_chemical_formula_sum 'C26 H23 N5 O'
_chemical_formula_weight 421.49
_chemical_name_systematic
;
5-amino-4-(4-methoxyphenyl)-2-phenyl-7-(pyrrolidin-1-yl)-1,6-naphthyridine
-8-carbonitrile
;
_space_group_IT_number 2
_symmetry_cell_setting triclinic
_symmetry_space_group_name_Hall '-P 1'
_symmetry_space_group_name_H-M 'P -1'
_audit_creation_method SHELXL-97
_cell_angle_alpha 100.0470(10)
_cell_angle_beta 95.8040(10)
_cell_angle_gamma 90.3180(10)
_cell_formula_units_Z 4
_cell_length_a 9.68080(10)
_cell_length_b 11.4468(2)
_cell_length_c 19.85570(10)
_cell_measurement_reflns_used 6064
_cell_measurement_temperature 293(2)
_cell_measurement_theta_max 33.16
_cell_measurement_theta_min 2.75
_cell_volume 2154.84(5)
_computing_cell_refinement 'SAINT (Siemens, 1996)'
_computing_data_collection 'SMART (Siemens, 1996)'
_computing_data_reduction SAINT
_computing_molecular_graphics 'XP in SHELXTL'
_computing_publication_material
;
SHELXTL and PARST (Nardelli, 1995)
;
_computing_structure_refinement SHELXTL
_computing_structure_solution 'SHELXTL (Sheldrick, 1997)'
_diffrn_ambient_temperature 293(2)
_diffrn_detector_area_resol_mean 8.33
_diffrn_measured_fraction_theta_full 0.962
_diffrn_measured_fraction_theta_max 0.962
_diffrn_measurement_device_type
;
Siemens SMART CCD area detector diffractometer
;
_diffrn_measurement_method '\w scans'
_diffrn_radiation_monochromator graphite
_diffrn_radiation_source 'fine-focus sealed tube'
_diffrn_radiation_type MoK\a
_diffrn_radiation_wavelength 0.71073
_diffrn_reflns_av_R_equivalents 0.0248
_diffrn_reflns_av_sigmaI/netI 0.0564
_diffrn_reflns_limit_h_max 12
_diffrn_reflns_limit_h_min -12
_diffrn_reflns_limit_k_max 14
_diffrn_reflns_limit_k_min -14
_diffrn_reflns_limit_l_max 25
_diffrn_reflns_limit_l_min 0
_diffrn_reflns_number 13995
_diffrn_reflns_theta_full 27.50
_diffrn_reflns_theta_max 27.50
_diffrn_reflns_theta_min 2.75
_exptl_absorpt_coefficient_mu 0.082
_exptl_absorpt_correction_type none
_exptl_crystal_colour yellow
_exptl_crystal_density_diffrn 1.299
_exptl_crystal_density_method 'not measured'
_exptl_crystal_description block
_exptl_crystal_F_000 888
_exptl_crystal_size_max 0.52
_exptl_crystal_size_mid 0.48
_exptl_crystal_size_min 0.20
_refine_diff_density_max 0.205
_refine_diff_density_min -0.262
_refine_ls_extinction_method none
_refine_ls_goodness_of_fit_ref 1.084
_refine_ls_hydrogen_treatment constr
_refine_ls_matrix_type full
_refine_ls_number_parameters 577
_refine_ls_number_reflns 9533
_refine_ls_number_restraints 0
_refine_ls_restrained_S_all 1.084
_refine_ls_R_factor_all 0.1071
_refine_ls_R_factor_gt 0.0622
_refine_ls_shift/su_max 0.000
_refine_ls_shift/su_mean 0.000
_refine_ls_structure_factor_coef Fsqd
_refine_ls_weighting_details 'calc w = 1/[\s^2^(Fo^2^)+(0.0549P)^2^+0.6740P] where P=(Fo^2^+2Fc^2^)/3'
_refine_ls_weighting_scheme calc
_refine_ls_wR_factor_ref 0.1603
_reflns_number_gt 6085
_reflns_number_total 9533
_reflns_threshold_expression 'I > 2\s(I)'
_cod_data_source_file na1423.cif
_cod_data_source_block I
_cod_depositor_comments
;
The following automatic conversions were performed:
'_symmetry_cell_setting' value 'Triclinic' changed to 'triclinic'
according to '/home/saulius/struct/CIF-dictionaries/cif_core.dic'
dictionary named 'cif_core.dic' version 2.4.1 from 2010-06-29.

Automatic conversion script
Id: cif_fix_enum 1527 2010-12-29 10:47:43Z saulius 

The following automatic conversions were performed:

'_symmetry_cell_setting' value 'Triclinic' changed to 'triclinic'
according to /home/saulius/struct/CIF-dictionaries/cif_core.dic
dictionary named 'cif_core.dic' version 2.4.1 from 2010-06-29.

Automatic conversion script
Id: cif_fix_values 1715 2011-07-08 13:25:40Z adriana 
;
_cod_original_sg_symbol_H-M P-1
_cod_database_code 2009032

loop_
_symmetry_equiv_pos_as_xyz
'x, y, z'
'-x, -y, -z'

loop_
_atom_site_label
_atom_site_fract_x
_atom_site_fract_y
_atom_site_fract_z
_atom_site_U_iso_or_equiv
_atom_site_adp_type
_atom_site_calc_flag
_atom_site_refinement_flags
_atom_site_occupancy
_atom_site_disorder_assembly
_atom_site_disorder_group
_atom_site_type_symbol
N1A .53265(19) .63080(15) .42692(9) .0386(4) Uani d . 1 . . N
C2A .4072(2) .60316(18) .44189(11) .0367(5) Uani d . 1 . . C
C3A .3514(2) .48748(19) .42315(11) .0409(5) Uani d . 1 . . C
H3AA .2631 .4712 .4342 .049 Uiso calc R 1 . . H
C4A .4253(2) .39687(18) .38846(11) .0369(5) Uani d . 1 . . C
C5A .6637(2) .34091(18) .34834(11) .0395(5) Uani d . 1 . . C
N6A .78431(19) .37349(16) .33115(10) .0431(4) Uani d . 1 . . N
C7A .8199(2) .49061(19) .34011(11) .0391(5) Uani d . 1 . . C
C8A .7408(2) .57784(19) .37644(12) .0397(5) Uani d . 1 . . C
C9A .6087(2) .54346(18) .39398(11) .0363(5) Uani d . 1 . . C
C10A .5626(2) .42409(18) .37572(11) .0366(5) Uani d . 1 . . C
N11A .6407(2) .22192(16) .33947(11) .0521(5) Uani d . 1 . . N
H11A .7027 .1741 .3237 .062 Uiso calc R 1 . . H
H11B .5642 .1943 .3496 .062 Uiso calc R 1 . . H
C12A .7843(2) .6991(2) .39812(13) .0460(6) Uani d . 1 . . C
N13A .8164(2) .7968(2) .41740(14) .0661(7) Uani d . 1 . . N
N14A .9379(2) .51379(17) .31316(11) .0468(5) Uani d . 1 . . N
C15A 1.0219(3) .4180(2) .27946(14) .0534(6) Uani d . 1 . . C
H15A .9656 .3646 .2437 .064 Uiso calc R 1 . . H
H15B 1.0654 .3728 .3125 .064 Uiso calc R 1 . . H
C16A 1.1300(3) .4844(3) .24926(15) .0606(7) Uani d . 1 . . C
H16A 1.2109 .5060 .2822 .073 Uiso calc R 1 . . H
H16B 1.1588 .4369 .2079 .073 Uiso calc R 1 . . H
C17A 1.0550(3) .5931(3) .23338(15) .0618(7) Uani d . 1 . . C
H17A .9938 .5746 .1909 .074 Uiso calc R 1 . . H
H17B 1.1201 .6558 .2297 .074 Uiso calc R 1 . . H
C18A .9724(3) .6285(2) .29496(14) .0526(6) Uani d . 1 . . C
H18A 1.0281 .6784 .3326 .063 Uiso calc R 1 . . H
H18B .8892 .6700 .2826 .063 Uiso calc R 1 . . H
C19A .3251(2) .70335(19) .47436(11) .0406(5) Uani d . 1 . . C
C20A .3815(3) .8183(2) .48766(12) .0480(6) Uani d . 1 . . C
H20A .4731 .8306 .4798 .058 Uiso calc R 1 . . H
C21A .3036(3) .9144(2) .51242(13) .0567(7) Uani d . 1 . . C
H21A .3424 .9907 .5200 .068 Uiso calc R 1 . . H
C22A .1692(3) .8976(3) .52587(14) .0654(8) Uani d . 1 . . C
H22A .1166 .9623 .5420 .078 Uiso calc R 1 . . H
C23A .1131(3) .7845(3) .51526(17) .0742(9) Uani d . 1 . . C
H23A .0229 .7727 .5254 .089 Uiso calc R 1 . . H
C24A .1899(3) .6875(2) .48947(15) .0615(7) Uani d . 1 . . C
H24A .1505 .6115 .4823 .074 Uiso calc R 1 . . H
C25A .3488(2) .28285(19) .36055(11) .0384(5) Uani d . 1 . . C
C26A .2800(2) .2217(2) .40239(12) .0433(5) Uani d . 1 . . C
H26A .2920 .2466 .4498 .052 Uiso calc R 1 . . H
C27A .1938(2) .1241(2) .37462(13) .0463(6) Uani d . 1 . . C
H27A .1501 .0829 .4033 .056 Uiso calc R 1 . . H
C28A .1733(2) .08867(19) .30392(13) .0439(5) Uani d . 1 . . C
C29A .2429(3) .1482(2) .26162(12) .0469(6) Uani d . 1 . . C
H29A .2303 .1235 .2142 .056 Uiso calc R 1 . . H
C30A .3302(2) .24324(19) .28930(12) .0434(5) Uani d . 1 . . C
H30A .3773 .2816 .2605 .052 Uiso calc R 1 . . H
O31A .08819(19) -.00411(15) .27040(10) .0605(5) Uani d . 1 . . O
C32A .0017(3) -.0587(3) .31025(18) .0813(10) Uani d . 1 . . C
H32A -.0523 -.1219 .2810 .122 Uiso calc R 1 . . H
H32B -.0592 -.0009 .3316 .122 Uiso calc R 1 . . H
H32C .0583 -.0902 .3451 .122 Uiso calc R 1 . . H
N1B .64357(19) .44952(16) .05103(10) .0405(4) Uani d . 1 . . N
C2B .6878(2) .4204(2) -.01062(11) .0395(5) Uani d . 1 . . C
C3B .7610(2) .5015(2) -.04031(12) .0428(5) Uani d . 1 . . C
H3BA .7828 .4803 -.0853 .051 Uiso calc R 1 . . H
C4B .8008(2) .6120(2) -.00334(12) .0399(5) Uani d . 1 . . C
C5B .8013(2) .7481(2) .11500(12) .0425(5) Uani d . 1 . . C
N6B .7371(2) .78003(17) .17107(10) .0447(5) Uani d . 1 . . N
C7B .6392(2) .7071(2) .18735(11) .0403(5) Uani d . 1 . . C
C8B .6187(2) .5900(2) .15132(11) .0411(5) Uani d . 1 . . C
C9B .6748(2) .55964(19) .08738(11) .0375(5) Uani d . 1 . . C
C10B .7616(2) .64258(19) .06452(11) .0379(5) Uani d . 1 . . C
N11B .9099(2) .81845(19) .10906(12) .0594(6) Uani d . 1 . . N
H11C .9331 .8791 .1404 .071 Uiso calc R 1 . . H
H11D .9560 .8027 .0739 .071 Uiso calc R 1 . . H
C12B .5482(3) .4975(2) .17517(13) .0532(6) Uani d . 1 . . C
N13B .4959(3) .4202(2) .19378(14) .0871(9) Uani d . 1 . . N
N14B .5698(2) .75498(18) .24073(10) .0468(5) Uani d . 1 . . N
C15B .5943(3) .8782(2) .27611(13) .0541(6) Uani d . 1 . . C
H15C .5719 .9336 .2450 .065 Uiso calc R 1 . . H
H15D .6901 .8917 .2958 .065 Uiso calc R 1 . . H
C16B .4965(3) .8901(3) .33170(14) .0629(7) Uani d . 1 . . C
H16C .5413 .8671 .3732 .075 Uiso calc R 1 . . H
H16D .4657 .9710 .3426 .075 Uiso calc R 1 . . H
C17B .3759(3) .8068(3) .30127(13) .0575(7) Uani d . 1 . . C
H17C .3105 .8442 .2719 .069 Uiso calc R 1 . . H
H17D .3279 .7819 .3371 .069 Uiso calc R 1 . . H
C18B .4441(2) .7022(2) .25983(12) .0489(6) Uani d . 1 . . C
H18C .4674 .6416 .2874 .059 Uiso calc R 1 . . H
H18D .3835 .6673 .2193 .059 Uiso calc R 1 . . H
C19B .6570(2) .2959(2) -.04584(11) .0414(5) Uani d . 1 . . C
C20B .5519(3) .2300(2) -.02590(13) .0498(6) Uani d . 1 . . C
H20B .4996 .2649 .0087 .060 Uiso calc R 1 . . H
C21B .5246(3) .1137(2) -.05683(15) .0605(7) Uani d . 1 . . C
H21B .4535 .0710 -.0433 .073 Uiso calc R 1 . . H
C22B .6022(3) .0599(2) -.10788(15) .0602(7) Uani d . 1 . . C
H22B .5834 -.0185 -.1288 .072 Uiso calc R 1 . . H
C23B .7080(3) .1238(2) -.12754(14) .0570(7) Uani d . 1 . . C
H23B .7618 .0879 -.1612 .068 Uiso calc R 1 . . H
C24B .7339(3) .2408(2) -.09721(12) .0491(6) Uani d . 1 . . C
H24B .8042 .2836 -.1114 .059 Uiso calc R 1 . . H
C25B .8831(2) .6913(2) -.03759(11) .0412(5) Uani d . 1 . . C
C26B 1.0050(2) .6510(2) -.06407(11) .0417(5) Uani d . 1 . . C
H26B 1.0334 .5748 -.0601 .050 Uiso calc R 1 . . H
C27B 1.0856(3) .7203(2) -.09616(12) .0466(6) Uani d . 1 . . C
H27B 1.1669 .6911 -.1133 .056 Uiso calc R 1 . . H
C28B 1.0438(3) .8336(2) -.10246(12) .0485(6) Uani d . 1 . . C
C29B .9217(3) .8752(2) -.07725(14) .0581(7) Uani d . 1 . . C
H29B .8930 .9511 -.0817 .070 Uiso calc R 1 . . H
C30B .8421(3) .8047(2) -.04560(14) .0555(7) Uani d . 1 . . C
H30B .7598 .8335 -.0294 .067 Uiso calc R 1 . . H
O31B 1.1158(2) .91008(17) -.13257(11) .0723(6) Uani d . 1 . . O
C32B 1.2400(4) .8707(3) -.1606(2) .0923(12) Uani d . 1 . . C
H32D 1.2794 .9328 -.1799 .138 Uiso calc R 1 . . H
H32E 1.2197 .8022 -.1958 .138 Uiso calc R 1 . . H
H32F 1.3050 .8502 -.1249 .138 Uiso calc R 1 . . H

loop_
_atom_site_aniso_label
_atom_site_aniso_U_11
_atom_site_aniso_U_22
_atom_site_aniso_U_33
_atom_site_aniso_U_12
_atom_site_aniso_U_13
_atom_site_aniso_U_23
N1A .0389(10) .0355(10) .0405(10) .0010(8) .0092(8) .0015(8)
C2A .0396(12) .0361(11) .0338(11) .0002(9) .0076(9) .0024(9)
C3A .0382(12) .0397(12) .0442(12) -.0014(10) .0125(10) .0011(10)
C4A .0426(12) .0344(11) .0353(11) -.0020(9) .0098(9) .0071(9)
C5A .0443(12) .0323(11) .0433(12) .0015(9) .0115(10) .0066(9)
N6A .0421(10) .0376(10) .0519(11) .0043(8) .0153(9) .0079(9)
C7A .0358(11) .0379(12) .0450(12) .0010(9) .0090(10) .0083(10)
C8A .0377(12) .0327(11) .0485(13) -.0015(9) .0085(10) .0047(10)
C9A .0391(11) .0331(11) .0368(11) .0009(9) .0075(9) .0048(9)
C10A .0391(12) .0355(11) .0363(11) .0020(9) .0102(9) .0060(9)
N11A .0518(12) .0321(10) .0753(14) .0051(9) .0244(11) .0074(10)
C12A .0366(12) .0417(14) .0597(15) .0000(10) .0124(11) .0049(11)
N13A .0573(14) .0430(13) .0933(18) -.0088(11) .0147(13) -.0046(12)
N14A .0413(10) .0403(11) .0618(12) .0022(8) .0199(10) .0086(9)
C15A .0439(13) .0532(15) .0658(16) .0076(11) .0221(12) .0082(13)
C16A .0454(14) .0756(19) .0645(17) .0046(13) .0222(13) .0136(14)
C17A .0579(16) .0685(18) .0648(17) -.0038(14) .0203(14) .0195(14)
C18A .0483(14) .0475(14) .0648(16) -.0046(11) .0155(12) .0124(12)
C19A .0447(13) .0403(12) .0357(11) .0048(10) .0073(10) .0014(9)
C20A .0573(15) .0426(13) .0443(13) .0033(11) .0155(12) .0023(11)
C21A .080(2) .0412(14) .0476(14) .0100(13) .0144(14) .0004(11)
C22A .0696(19) .0566(17) .0652(18) .0256(15) .0120(15) -.0057(14)
C23A .0434(15) .075(2) .094(2) .0117(14) .0152(15) -.0191(17)
C24A .0448(14) .0549(16) .0771(19) .0016(12) .0142(14) -.0145(14)
C25A .0382(12) .0343(11) .0431(12) -.0002(9) .0105(10) .0039(9)
C26A .0476(13) .0419(13) .0410(12) -.0030(10) .0119(10) .0048(10)
C27A .0486(13) .0404(13) .0531(14) -.0056(11) .0178(11) .0098(11)
C28A .0418(12) .0326(12) .0552(14) -.0012(10) .0117(11) -.0015(10)
C29A .0605(15) .0369(12) .0417(12) -.0020(11) .0125(11) -.0012(10)
C30A .0537(14) .0346(12) .0436(12) -.0026(10) .0169(11) .0050(10)
O31A .0628(11) .0447(10) .0697(12) -.0176(9) .0136(10) -.0050(9)
C32A .073(2) .070(2) .098(2) -.0354(17) .0261(18) -.0045(18)
N1B .0397(10) .0403(10) .0449(10) .0036(8) .0128(8) .0121(8)
C2B .0352(11) .0423(12) .0437(12) .0051(9) .0072(10) .0133(10)
C3B .0459(13) .0447(13) .0402(12) .0034(10) .0107(10) .0106(10)
C4B .0366(11) .0423(12) .0454(12) .0059(10) .0115(10) .0161(10)
C5B .0400(12) .0424(13) .0486(13) .0035(10) .0132(10) .0126(10)
N6B .0439(11) .0455(11) .0461(11) -.0022(9) .0136(9) .0073(9)
C7B .0378(12) .0471(13) .0380(11) .0002(10) .0086(10) .0107(10)
C8B .0407(12) .0435(13) .0427(12) .0023(10) .0114(10) .0135(10)
C9B .0368(11) .0367(12) .0423(12) .0043(9) .0092(10) .0133(10)
C10B .0371(11) .0370(12) .0430(12) .0054(9) .0113(10) .0124(10)
N11B .0604(13) .0555(13) .0623(14) -.0179(11) .0279(11) -.0013(11)
C12B .0654(16) .0496(15) .0483(14) -.0027(13) .0205(13) .0104(12)
N13B .121(2) .0652(16) .0862(19) -.0168(16) .0513(18) .0203(14)
N14B .0464(11) .0511(12) .0431(11) -.0041(9) .0136(9) .0038(9)
C15B .0544(15) .0565(16) .0493(14) -.0028(12) .0147(12) -.0013(12)
C16B .0612(17) .0713(19) .0543(16) .0063(15) .0190(14) -.0017(14)
C17B .0497(15) .0749(18) .0504(14) .0073(13) .0180(12) .0108(13)
C18B .0426(13) .0637(16) .0429(13) -.0006(12) .0126(11) .0118(11)
C19B .0418(12) .0430(13) .0405(12) .0034(10) .0034(10) .0111(10)
C20B .0462(13) .0466(14) .0587(15) .0032(11) .0135(12) .0102(12)
C21B .0558(16) .0517(16) .0747(18) -.0045(13) .0100(14) .0116(14)
C22B .0663(18) .0431(14) .0675(18) .0004(13) .0002(15) .0032(13)
C23B .0692(18) .0482(15) .0533(15) .0122(13) .0121(13) .0041(12)
C24B .0531(14) .0484(14) .0491(14) .0058(11) .0124(12) .0135(11)
C25B .0470(13) .0401(12) .0405(12) .0034(10) .0119(10) .0139(10)
C26B .0457(13) .0380(12) .0454(12) .0047(10) .0115(10) .0141(10)
C27B .0455(13) .0490(14) .0491(13) .0012(11) .0149(11) .0137(11)
C28B .0563(15) .0447(13) .0494(14) -.0060(11) .0112(12) .0192(11)
C29B .0686(17) .0426(14) .0722(17) .0110(13) .0209(15) .0267(13)
C30B .0551(15) .0494(15) .0713(17) .0152(12) .0263(13) .0243(13)
O31B .0846(14) .0583(12) .0856(14) -.0068(10) .0329(12) .0316(10)
C32B .094(2) .085(2) .109(3) -.025(2) .054(2) .023(2)

loop_
_atom_type_symbol
_atom_type_description
_atom_type_scat_dispersion_real
_atom_type_scat_dispersion_imag
_atom_type_scat_source
C C 0.0033 0.0016 'International Tables Vol C Tables 4.2.6.8 and 6.1.1.4'
H H 0.0000 0.0000 'International Tables Vol C Tables 4.2.6.8 and 6.1.1.4'
N N 0.0061 0.0033 'International Tables Vol C Tables 4.2.6.8 and 6.1.1.4'
O O 0.0106 0.0060 'International Tables Vol C Tables 4.2.6.8 and 6.1.1.4'

loop_
_geom_angle_atom_site_label_1
_geom_angle_atom_site_label_2
_geom_angle_atom_site_label_3
_geom_angle
_geom_angle_publ_flag
C2A N1A C9A 118.6(2) y
N1A C2A C3A 121.5(2) ?
N1A C2A C19A 116.40(19) ?
C3A C2A C19A 121.91(19) ?
C4A C3A C2A 121.3(2) ?
C3A C4A C10A 117.53(19) ?
C3A C4A C25A 117.10(19) ?
C10A C4A C25A 124.98(19) ?
N6A C5A N11A 114.96(19) ?
N6A C5A C10A 123.50(19) ?
N11A C5A C10A 121.5(2) ?
C5A N6A C7A 119.81(18) ?
N14A C7A N6A 114.39(19) ?
N14A C7A C8A 124.1(2) ?
N6A C7A C8A 121.46(19) ?
C7A C8A C12A 124.3(2) ?
C7A C8A C9A 118.30(19) ?
C12A C8A C9A 117.36(19) ?
N1A C9A C10A 123.44(19) ?
N1A C9A C8A 116.80(19) ?
C10A C9A C8A 119.75(19) ?
C9A C10A C4A 117.37(19) ?
C9A C10A C5A 115.76(19) ?
C4A C10A C5A 126.8(2) ?
N13A C12A C8A 177.6(3) ?
C7A N14A C18A 124.1(2) y
C7A N14A C15A 121.8(2) y
C18A N14A C15A 111.5(2) y
N14A C15A C16A 103.3(2) ?
C17A C16A C15A 103.4(2) ?
C16A C17A C18A 103.2(2) ?
N14A C18A C17A 102.8(2) ?
C24A C19A C20A 117.9(2) ?
C24A C19A C2A 122.2(2) ?
C20A C19A C2A 119.8(2) ?
C21A C20A C19A 121.1(2) ?
C22A C21A C20A 120.3(3) ?
C21A C22A C23A 119.5(2) ?
C22A C23A C24A 120.6(3) ?
C19A C24A C23A 120.5(3) ?
C26A C25A C30A 118.4(2) ?
C26A C25A C4A 121.64(19) ?
C30A C25A C4A 119.4(2) ?
C25A C26A C27A 121.2(2) ?
C28A C27A C26A 119.4(2) ?
O31A C28A C27A 124.9(2) ?
O31A C28A C29A 115.3(2) ?
C27A C28A C29A 119.8(2) ?
C30A C29A C28A 120.5(2) ?
C29A C30A C25A 120.5(2) ?
C28A O31A C32A 117.6(2) y
C2B N1B C9B 118.6(2) y
N1B C2B C3B 122.1(2) ?
N1B C2B C19B 115.67(19) ?
C3B C2B C19B 122.2(2) ?
C4B C3B C2B 120.6(2) ?
C3B C4B C10B 118.0(2) ?
C3B C4B C25B 117.4(2) ?
C10B C4B C25B 124.5(2) ?
N6B C5B N11B 115.3(2) ?
N6B C5B C10B 122.8(2) ?
N11B C5B C10B 121.8(2) ?
C5B N6B C7B 120.4(2) ?
N14B C7B N6B 114.8(2) ?
N14B C7B C8B 124.5(2) ?
N6B C7B C8B 120.72(19) ?
C7B C8B C9B 118.2(2) ?
C7B C8B C12B 124.8(2) ?
C9B C8B C12B 117.0(2) ?
N1B C9B C8B 116.91(19) ?
N1B C9B C10B 122.89(19) ?
C8B C9B C10B 120.2(2) ?
C4B C10B C9B 117.1(2) ?
C4B C10B C5B 128.0(2) ?
C9B C10B C5B 114.84(19) ?
N13B C12B C8B 177.2(3) ?
C7B N14B C18B 124.5(2) y
C7B N14B C15B 122.3(2) y
C18B N14B C15B 112.0(2) y
N14B C15B C16B 103.0(2) ?
C17B C16B C15B 104.6(2) ?
C16B C17B C18B 103.7(2) ?
N14B C18B C17B 103.7(2) ?
C24B C19B C20B 118.1(2) ?
C24B C19B C2B 121.7(2) ?
C20B C19B C2B 120.1(2) ?
C21B C20B C19B 120.8(2) ?
C20B C21B C22B 120.5(3) ?
C23B C22B C21B 119.4(2) ?
C24B C23B C22B 120.0(2) ?
C23B C24B C19B 121.2(2) ?
C26B C25B C30B 117.5(2) ?
C26B C25B C4B 119.59(19) ?
C30B C25B C4B 122.9(2) ?
C27B C26B C25B 122.2(2) ?
C28B C27B C26B 119.2(2) ?
O31B C28B C27B 124.2(2) ?
O31B C28B C29B 116.2(2) ?
C27B C28B C29B 119.6(2) ?
C30B C29B C28B 120.5(2) ?
C29B C30B C25B 121.0(2) ?
C28B O31B C32B 118.3(2) y

loop_
_geom_bond_atom_site_label_1
_geom_bond_atom_site_label_2
_geom_bond_site_symmetry_2
_geom_bond_distance
_geom_bond_publ_flag
N1A C2A . 1.328(3) y
N1A C9A . 1.359(3) y
C2A C3A . 1.401(3) ?
C2A C19A . 1.490(3) ?
C3A C4A . 1.385(3) y
C4A C10A . 1.421(3) ?
C4A C25A . 1.488(3) ?
C5A N6A . 1.319(3) y
C5A N11A . 1.357(3) y
C5A C10A . 1.449(3) ?
N6A C7A . 1.359(3) y
C7A N14A . 1.354(3) y
C7A C8A . 1.404(3) ?
C8A C12A . 1.428(3) ?
C8A C9A . 1.429(3) ?
C9A C10A . 1.409(3) ?
C12A N13A . 1.147(3) ?
N14A C18A . 1.466(3) y
N14A C15A . 1.475(3) y
C15A C16A . 1.519(3) ?
C16A C17A . 1.508(4) ?
C17A C18A . 1.525(3) ?
C19A C24A . 1.390(3) ?
C19A C20A . 1.393(3) ?
C20A C21A . 1.385(3) ?
C21A C22A . 1.373(4) ?
C22A C23A . 1.375(4) ?
C23A C24A . 1.391(3) ?
C25A C26A . 1.390(3) ?
C25A C30A . 1.401(3) ?
C26A C27A . 1.390(3) ?
C27A C28A . 1.385(3) ?
C28A O31A . 1.372(3) ?
C28A C29A . 1.390(3) ?
C29A C30A . 1.373(3) ?
O31A C32A . 1.421(3) ?
N1B C2B . 1.326(3) y
N1B C9B . 1.355(3) y
C2B C3B . 1.407(3) ?
C2B C19B . 1.488(3) ?
C3B C4B . 1.379(3) y
C4B C10B . 1.422(3) ?
C4B C25B . 1.497(3) ?
C5B N6B . 1.327(3) y
C5B N11B . 1.348(3) y
C5B C10B . 1.451(3) ?
N6B C7B . 1.359(3) y
C7B N14B . 1.349(3) y
C7B C8B . 1.408(3) ?
C8B C9B . 1.420(3) ?
C8B C12B . 1.429(3) ?
C9B C10B . 1.425(3) ?
C12B N13B . 1.150(3) ?
N14B C18B . 1.468(3) y
N14B C15B . 1.469(3) y
C15B C16B . 1.515(3) ?
C16B C17B . 1.509(4) ?
C17B C18B . 1.524(3) ?
C19B C24B . 1.388(3) ?
C19B C20B . 1.392(3) ?
C20B C21B . 1.377(4) ?
C21B C22B . 1.383(4) ?
C22B C23B . 1.381(4) ?
C23B C24B . 1.381(3) ?
C25B C26B . 1.388(3) ?
C25B C30B . 1.390(3) ?
C26B C27B . 1.384(3) ?
C27B C28B . 1.383(3) ?
C28B O31B . 1.367(3) ?
C28B C29B . 1.385(4) ?
C29B C30B . 1.381(3) ?
O31B C32B . 1.419(4) ?

loop_
_geom_hbond_atom_site_label_D
_geom_hbond_atom_site_label_H
_geom_hbond_atom_site_label_A
_geom_hbond_site_symmetry_A
_geom_hbond_distance_DH
_geom_hbond_distance_HA
_geom_hbond_distance_DA
_geom_hbond_angle_DHA
_geom_hbond_publ_flag
C30A H30A N13B 1_555 0.93 2.57 3.492(3) 170 yes
N11B H11C O31B 2_775 0.86 2.49 3.076(3) 126 yes

loop_
_cod_related_entry_id
_cod_related_entry_database
_cod_related_entry_code
1 ChemSpider 8845224
